data_7102936
loop_
_publ_author_name
'Glasson, Christopher R K'
'Meehan, George V'
'Clegg, Jack K'
'Lindoy, Leonard F'
'Turner, Peter'
'Duriska, Martin B'
'Willis, Rick'

_publ_section_title
;
 A new FeII quaterpyridyl M4L6 tetrahedron exhibiting selective anion
 binding.
;
_journal_issue 10
_journal_name_full 'Chemical communications (Cambridge, England)'
_journal_page_first 1190
_journal_page_last 1192
_journal_paper_doi 10.1039/b717740b
_journal_year 2008
_chemical_formula_moiety 'C156 H160 Cl16 Fe4 N25 O8 Zn4'
_chemical_formula_sum 'C156 H160 Cl16 Fe4 N25 O8 Zn4'
_chemical_formula_weight 3565.17
_chemical_name_systematic
;
?
;
_space_group_IT_number 13
_symmetry_cell_setting monoclinic
_symmetry_space_group_name_Hall '-P 2yac'
_symmetry_space_group_name_H-M 'P 1 2/n 1'
_atom_sites_solution_hydrogens geom
_atom_sites_solution_primary direct
_atom_sites_solution_secondary difmap
_audit_creation_method SHELXL-97
_cell_angle_alpha 90.00
_cell_angle_beta 94.113(4)
_cell_angle_gamma 90.00
_cell_formula_units_Z 2
_cell_length_a 17.7800(10)
_cell_length_b 17.8806(10)
_cell_length_c 31.0654(17)
_cell_measurement_reflns_used 8288
_cell_measurement_temperature 150(2)
_cell_measurement_theta_max 24.74
_cell_measurement_theta_min 2.56
_cell_volume 9850.8(9)
_computing_cell_refinement 'SAINT (Bruker-Nonius, 2003)'
_computing_data_collection 'APEX (Bruker-Nonius, 2003)'
_computing_data_reduction 'SAINT (Bruker-Nonius, 2003), XPREP (Bruker-Nonius, 2003)'
_computing_molecular_graphics
;ORTEP-3 (Farrugia, 1997)
WINGX-32 (Farrugia, 1999)
;
_computing_publication_material 'enCIFer 1.1 (CCDC, 2005)'
_computing_structure_refinement 'SHELXL-97 (Sheldrick, 1997)'
_computing_structure_solution 'SIR97 (Altomare, et. al. 1997)'
_diffrn_ambient_temperature 150(2)
_diffrn_measured_fraction_theta_full 0.997
_diffrn_measured_fraction_theta_max 0.997
_diffrn_measurement_device_type APEXII-FR591
_diffrn_measurement_method \w+\f
_diffrn_radiation_monochromator graphite
_diffrn_radiation_source 'rotating anode'
_diffrn_radiation_type MoK\a
_diffrn_radiation_wavelength 0.71073
_diffrn_reflns_av_R_equivalents 0.0382
_diffrn_reflns_av_sigmaI/netI 0.0351
_diffrn_reflns_limit_h_max 23
_diffrn_reflns_limit_h_min -23
_diffrn_reflns_limit_k_max 23
_diffrn_reflns_limit_k_min -22
_diffrn_reflns_limit_l_max 41
_diffrn_reflns_limit_l_min -41
_diffrn_reflns_number 152138
_diffrn_reflns_theta_full 28.00
_diffrn_reflns_theta_max 28.00
_diffrn_reflns_theta_min 1.74
_diffrn_standards_decay_% 0
_diffrn_standards_interval_count 0
_diffrn_standards_interval_time 0
_diffrn_standards_number 0
_exptl_absorpt_coefficient_mu 1.033
_exptl_absorpt_correction_T_max 0.734
_exptl_absorpt_correction_T_min 0.623
_exptl_absorpt_correction_type multi-scan
_exptl_absorpt_process_details 'SADABS (Sheldrick, 2003)'
_exptl_crystal_colour red
_exptl_crystal_density_diffrn 1.202
_exptl_crystal_density_method 'not measured'
_exptl_crystal_description prism
_exptl_crystal_F_000 3662
_exptl_crystal_size_max 0.400
_exptl_crystal_size_mid 0.350
_exptl_crystal_size_min 0.300
_refine_diff_density_max 1.185
_refine_diff_density_min -1.462
_refine_diff_density_rms 0.108
_refine_ls_extinction_method none
_refine_ls_goodness_of_fit_ref 1.091
_refine_ls_hydrogen_treatment constr
_refine_ls_matrix_type full
_refine_ls_number_parameters 971
_refine_ls_number_reflns 23743
_refine_ls_number_restraints 27
_refine_ls_restrained_S_all 1.096
_refine_ls_R_factor_all 0.1052
_refine_ls_R_factor_gt 0.0799
_refine_ls_shift/su_max 0.001
_refine_ls_shift/su_mean 0.000
_refine_ls_structure_factor_coef Fsqd
_refine_ls_weighting_details 'calc w=1/[\s^2^(Fo^2^)+(0.1787P)^2^+0.0000P] where P=(Fo^2^+2Fc^2^)/3'
_refine_ls_weighting_scheme calc
_refine_ls_wR_factor_gt 0.2483
_refine_ls_wR_factor_ref 0.2685
_reflns_number_gt 15418
_reflns_number_total 23743
_reflns_threshold_expression >2sigma(I)
_cod_data_source_file b717740b.txt
_cod_data_source_block lj136sad
_cod_original_sg_symbol_H-M P2/n
_cod_database_code 7102936

loop_
_symmetry_equiv_pos_as_xyz
'x, y, z'
'-x+1/2, y, -z+1/2'
'-x, -y, -z'
'x-1/2, -y, z-1/2'

loop_
_atom_site_label
_atom_site_type_symbol
_atom_site_fract_x
_atom_site_fract_y
_atom_site_fract_z
_atom_site_U_iso_or_equiv
_atom_site_adp_type
_atom_site_occupancy
_atom_site_symmetry_multiplicity
_atom_site_calc_flag
_atom_site_refinement_flags
_atom_site_disorder_assembly
_atom_site_disorder_group
C1 C 0.1050(4) 1.0823(3) 0.4195(2) 0.106(2) Uani 1 1 d . . .
H1A H 0.0965 1.0900 0.4500 0.158 Uiso 1 1 calc R . .
H1B H 0.0564 1.0823 0.4024 0.158 Uiso 1 1 calc R . .
H1C H 0.1368 1.1226 0.4095 0.158 Uiso 1 1 calc R . .
C2 C 0.1443(3) 1.0069(3) 0.41406(17) 0.0773(13) Uani 1 1 d . . .
C3 C 0.2208(4) 0.9973(3) 0.42412(17) 0.0830(15) Uani 1 1 d . . .
H3 H 0.2504 1.0380 0.4354 0.100 Uiso 1 1 calc R . .
C4 C 0.2545(3) 0.9285(2) 0.41785(15) 0.0719(12) Uani 1 1 d . . .
H4 H 0.3070 0.9217 0.4246 0.086 Uiso 1 1 calc R . .
C5 C 0.2106(2) 0.8704(2) 0.40170(12) 0.0551(9) Uani 1 1 d . . .
C6 C 0.1048(3) 0.9457(2) 0.39630(15) 0.0690(11) Uani 1 1 d . . .
H6 H 0.0528 0.9518 0.3879 0.083 Uiso 1 1 calc R . .
C7 C 0.2399(2) 0.79255(19) 0.39627(11) 0.0467(8) Uani 1 1 d . . .
C8 C 0.3129(2) 0.7712(2) 0.40545(12) 0.0546(9) Uani 1 1 d . . .
H8 H 0.3501 0.8072 0.4142 0.066 Uiso 1 1 calc R . .
C9 C 0.3324(2) 0.6963(2) 0.40189(12) 0.0500(8) Uani 1 1 d . . .
H9 H 0.3833 0.6807 0.4074 0.060 Uiso 1 1 calc R . .
C10 C 0.27575(19) 0.64415(19) 0.39000(9) 0.0416(7) Uani 1 1 d . . .
C11 C 0.20378(19) 0.67108(19) 0.37934(10) 0.0444(7) Uani 1 1 d . . .
H11 H 0.1658 0.6361 0.3701 0.053 Uiso 1 1 calc R . .
C13 C 0.29237(18) 0.56334(19) 0.39139(10) 0.0412(7) Uani 1 1 d . . .
C14 C 0.2496(2) 0.5144(2) 0.41478(11) 0.0485(8) Uani 1 1 d . . .
H14 H 0.2063 0.5319 0.4280 0.058 Uiso 1 1 calc R . .
C15 C 0.2707(2) 0.4405(2) 0.41844(12) 0.0521(8) Uani 1 1 d . . .
H15 H 0.2423 0.4069 0.4346 0.063 Uiso 1 1 calc R . .
C16 C 0.33316(19) 0.41502(19) 0.39874(11) 0.0455(7) Uani 1 1 d . . .
C17 C 0.35281(18) 0.53312(18) 0.37107(10) 0.0405(7) Uani 1 1 d . . .
H17 H 0.3814 0.5653 0.3542 0.049 Uiso 1 1 calc R . .
C18 C 0.3631(2) 0.3382(2) 0.40226(13) 0.0526(8) Uani 1 1 d . . .
C19 C 0.3292(3) 0.2819(3) 0.42562(19) 0.0821(15) Uani 1 1 d . . .
H19 H 0.2837 0.2905 0.4391 0.099 Uiso 1 1 calc R . .
C20 C 0.3657(4) 0.2121(3) 0.4281(2) 0.111(2) Uani 1 1 d . . .
H20 H 0.3459 0.1733 0.4449 0.133 Uiso 1 1 calc R . .
C21 C 0.4294(3) 0.1989(3) 0.4068(2) 0.0891(16) Uani 1 1 d . . .
C22 C 0.4582(2) 0.2578(2) 0.38455(14) 0.0594(10) Uani 1 1 d . . .
H22 H 0.5027 0.2495 0.3701 0.071 Uiso 1 1 calc R . .
C23 C 0.4694(4) 0.1227(4) 0.4078(3) 0.144(3) Uani 1 1 d . . .
H23A H 0.4408 0.0879 0.3886 0.216 Uiso 1 1 calc R . .
H23B H 0.4725 0.1030 0.4373 0.216 Uiso 1 1 calc R . .
H23C H 0.5203 0.1287 0.3982 0.216 Uiso 1 1 calc R . .
C24 C 0.0436(4) 0.7845(3) 0.53804(16) 0.0973(18) Uani 1 1 d . . .
H24A H 0.0703 0.8320 0.5354 0.146 Uiso 1 1 calc R . .
H24B H 0.0721 0.7524 0.5590 0.146 Uiso 1 1 calc R . .
H24C H -0.0066 0.7940 0.5479 0.146 Uiso 1 1 calc R . .
C25 C 0.0358(3) 0.7453(3) 0.49407(15) 0.0754(13) Uani 1 1 d . . .
C26 C 0.0094(3) 0.6737(3) 0.49002(15) 0.0763(13) Uani 1 1 d . . .
H26 H -0.0043 0.6472 0.5148 0.092 Uiso 1 1 calc R . .
C27 C 0.0025(3) 0.6392(3) 0.44946(14) 0.0701(12) Uani 1 1 d . . .
H27 H -0.0149 0.5891 0.4466 0.084 Uiso 1 1 calc R . .
C28 C 0.0216(2) 0.6793(2) 0.41306(13) 0.0589(10) Uani 1 1 d . . .
C29 C 0.0549(3) 0.7820(3) 0.45665(14) 0.0690(12) Uani 1 1 d . . .
H29 H 0.0724 0.8322 0.4591 0.083 Uiso 1 1 calc R . .
C30 C 0.0161(2) 0.6494(2) 0.36970(13) 0.0548(9) Uani 1 1 d . . .
C31 C -0.0144(2) 0.5797(2) 0.35747(15) 0.0625(10) Uani 1 1 d . . .
H31 H -0.0310 0.5464 0.3786 0.075 Uiso 1 1 calc R . .
C32 C -0.0200(2) 0.5599(2) 0.31487(15) 0.0622(10) Uani 1 1 d . . .
H32 H -0.0399 0.5123 0.3067 0.075 Uiso 1 1 calc R . .
C33 C 0.0030(2) 0.6088(2) 0.28315(13) 0.0534(9) Uani 1 1 d . . .
C34 C 0.0355(2) 0.6765(2) 0.29737(12) 0.0506(8) Uani 1 1 d . . .
H34 H 0.0537 0.7096 0.2766 0.061 Uiso 1 1 calc R . .
C35 C -0.2043(3) 0.8899(4) 0.3707(3) 0.109(2) Uani 1 1 d . . .
H35A H -0.2478 0.9041 0.3512 0.163 Uiso 1 1 calc R . .
H35B H -0.1949 0.9286 0.3927 0.163 Uiso 1 1 calc R . .
H35C H -0.2147 0.8422 0.3847 0.163 Uiso 1 1 calc R . .
C36 C -0.1357(3) 0.8816(3) 0.3452(2) 0.0918(17) Uani 1 1 d . . .
C37 C -0.1347(3) 0.9042(5) 0.3023(3) 0.150(4) Uani 1 1 d . . .
H37 H -0.1792 0.9238 0.2876 0.180 Uiso 1 1 calc R . .
C38 C -0.0698(4) 0.8984(5) 0.2813(3) 0.157(4) Uani 1 1 d . . .
H38 H -0.0688 0.9158 0.2524 0.188 Uiso 1 1 calc R . .
C39 C -0.0052(3) 0.8669(3) 0.30212(19) 0.0843(16) Uani 1 1 d . . .
C40 C -0.0697(2) 0.8488(2) 0.36352(16) 0.0681(11) Uani 1 1 d . . .
H40 H -0.0695 0.8308 0.3923 0.082 Uiso 1 1 calc R . .
C41 C 0.0670(2) 0.8598(3) 0.28250(17) 0.0748(13) Uani 1 1 d . . .
C42 C 0.0811(3) 0.8831(5) 0.2405(3) 0.148(4) Uani 1 1 d . . .
H42 H 0.0411 0.9000 0.2210 0.177 Uiso 1 1 calc R . .
C43 C 0.1539(3) 0.8809(4) 0.2283(2) 0.128(3) Uani 1 1 d . . .
H43 H 0.1652 0.8992 0.2009 0.153 Uiso 1 1 calc R . .
C44 C 0.2098(2) 0.8521(2) 0.25599(14) 0.0561(9) Uani 1 1 d . . .
C45 C 0.19113(19) 0.8230(2) 0.29412(12) 0.0475(8) Uani 1 1 d . . .
H45 H 0.2294 0.7988 0.3120 0.057 Uiso 1 1 calc R . .
C46 C -0.0066(2) 0.5920(2) 0.23645(13) 0.0541(9) Uani 1 1 d . . .
C47 C -0.0393(3) 0.6429(3) 0.20786(17) 0.0888(18) Uani 1 1 d . . .
H47 H -0.0518 0.6916 0.2174 0.107 Uiso 1 1 calc R . .
C48 C -0.0542(3) 0.6228(3) 0.16441(17) 0.0902(18) Uani 1 1 d . . .
H48 H -0.0805 0.6562 0.1449 0.108 Uiso 1 1 calc R . .
C49 C -0.0308(2) 0.5552(2) 0.15055(13) 0.0554(9) Uani 1 1 d . . .
C50 C 0.01714(17) 0.52423(19) 0.22027(11) 0.0438(7) Uani 1 1 d . . .
H50 H 0.0418 0.4895 0.2397 0.053 Uiso 1 1 calc R . .
C51 C -0.0454(2) 0.5261(2) 0.10653(13) 0.0581(10) Uani 1 1 d . . .
C52 C -0.0821(3) 0.5672(3) 0.07281(16) 0.0807(15) Uani 1 1 d . . .
H52 H -0.0966 0.6177 0.0768 0.097 Uiso 1 1 calc R . .
C53 C -0.0966(3) 0.5319(3) 0.03375(16) 0.0866(17) Uani 1 1 d . . .
H53 H -0.1230 0.5582 0.0108 0.104 Uiso 1 1 calc R . .
C54 C -0.0740(3) 0.4598(3) 0.02702(14) 0.0659(11) Uani 1 1 d . . .
C55 C -0.0366(2) 0.4233(2) 0.06187(12) 0.0516(8) Uani 1 1 d . . .
H55 H -0.0205 0.3733 0.0580 0.062 Uiso 1 1 calc R . .
C56 C -0.0899(3) 0.4206(3) -0.01567(15) 0.0777(14) Uani 1 1 d . . .
H56A H -0.1434 0.4070 -0.0192 0.116 Uiso 1 1 calc R . .
H56B H -0.0590 0.3753 -0.0164 0.116 Uiso 1 1 calc R . .
H56C H -0.0777 0.4541 -0.0391 0.116 Uiso 1 1 calc R . .
C57 C 0.7507(3) 0.3077(4) 0.3415(2) 0.113(2) Uani 1 1 d . . .
H57A H 0.7473 0.2956 0.3720 0.170 Uiso 1 1 calc R . .
H57B H 0.7801 0.3536 0.3389 0.170 Uiso 1 1 calc R . .
H57C H 0.7756 0.2665 0.3272 0.170 Uiso 1 1 calc R . .
C58 C 0.6716(2) 0.3190(3) 0.32001(19) 0.0781(13) Uani 1 1 d . . .
C59 C 0.6524(2) 0.2898(4) 0.2796(2) 0.0953(18) Uani 1 1 d . . .
H59 H 0.6893 0.2645 0.2644 0.114 Uiso 1 1 calc R . .
C60 C 0.5785(2) 0.2973(3) 0.26085(18) 0.0809(15) Uani 1 1 d . . .
H60 H 0.5654 0.2793 0.2325 0.097 Uiso 1 1 calc R . .
C61 C 0.52533(18) 0.3314(2) 0.28469(13) 0.0522(9) Uani 1 1 d . . .
C62 C 0.6155(2) 0.3536(2) 0.34068(15) 0.0616(10) Uani 1 1 d . . .
H62 H 0.6281 0.3737 0.3686 0.074 Uiso 1 1 calc R . .
C63 C 0.44553(18) 0.33730(19) 0.27017(12) 0.0463(7) Uani 1 1 d . . .
C64 C 0.4130(2) 0.3061(2) 0.23182(12) 0.0550(9) Uani 1 1 d . . .
H64 H 0.4436 0.2819 0.2122 0.066 Uiso 1 1 calc R . .
C65 C 0.33594(19) 0.3109(2) 0.22300(12) 0.0513(8) Uani 1 1 d . . .
H65 H 0.3133 0.2925 0.1965 0.062 Uiso 1 1 calc R . .
C66 C 0.29206(17) 0.34272(18) 0.25312(10) 0.0411(7) Uani 1 1 d . . .
C67 C 0.32746(17) 0.37490(17) 0.29013(10) 0.0389(6) Uani 1 1 d . . .
H67 H 0.2975 0.3990 0.3102 0.047 Uiso 1 1 calc R . .
N13 N 0.1749(5) 0.6656(5) 0.2161(3) 0.076(2) Uani 0.50 1 d P A 2
C68 C 0.2184(6) 0.6297(6) 0.2331(3) 0.070(2) Uani 0.50 1 d PD A 2
C69 C 0.2723(5) 0.5780(7) 0.2568(3) 0.070(3) Uani 0.50 1 d PD A 2
H69A H 0.2998 0.6051 0.2805 0.105 Uiso 0.50 1 calc PR A 2
H69B H 0.3082 0.5587 0.2370 0.105 Uiso 0.50 1 calc PR A 2
H69C H 0.2445 0.5363 0.2686 0.105 Uiso 0.50 1 calc PR A 2
N1 N 0.1360(2) 0.87858(17) 0.39034(10) 0.0540(7) Uani 1 1 d . . .
N2 N 0.18436(16) 0.74372(16) 0.38127(9) 0.0463(6) Uani 1 1 d . . .
N3 N 0.37268(15) 0.46068(15) 0.37416(8) 0.0406(6) Uani 1 1 d . . .
N4 N 0.42644(16) 0.32693(16) 0.38213(10) 0.0475(7) Uani 1 1 d . . .
N5 N 0.04968(19) 0.74963(18) 0.41709(10) 0.0569(8) Uani 1 1 d . . .
N6 N 0.04206(16) 0.69674(16) 0.33923(10) 0.0482(7) Uani 1 1 d . . .
N7 N -0.00533(18) 0.84129(18) 0.34233(12) 0.0588(8) Uani 1 1 d . . .
N8 N 0.12042(16) 0.82661(15) 0.30816(10) 0.0460(6) Uani 1 1 d . . .
N9 N 0.00658(15) 0.50549(16) 0.17810(9) 0.0446(6) Uani 1 1 d . . .
N10 N -0.02215(15) 0.45575(17) 0.10101(10) 0.0481(7) Uani 1 1 d . . .
N11 N 0.54408(15) 0.36097(17) 0.32423(10) 0.0473(7) Uani 1 1 d . . .
N12 N 0.40337(14) 0.37282(15) 0.29835(8) 0.0391(6) Uani 1 1 d . . .
Fe1 Fe 0.08720(3) 0.78994(3) 0.363559(17) 0.04882(15) Uani 1 1 d . . .
Fe2 Fe 0.46093(2) 0.41310(3) 0.349811(15) 0.04080(14) Uani 1 1 d . . .
Zn2 Zn 0.01549(7) 0.80238(7) 0.14984(5) 0.0893(4) Uani 0.50 1 d P . 1
Cl5 Cl 0.0606(4) 0.9252(4) 0.1228(3) 0.120(3) Uani 0.50 1 d P . 1
Cl6 Cl 0.09936(12) 0.73111(13) 0.19026(8) 0.0722(6) Uani 0.50 1 d P . 1
Cl7 Cl -0.0174(2) 0.7500(2) 0.0802(2) 0.135(2) Uani 0.50 1 d P . 1
Cl8 Cl -0.0961(2) 0.8199(2) 0.1758(3) 0.165(3) Uani 0.50 1 d P . 1
Cl17 Cl 0.9860(3) 0.7556(3) 0.05178(18) 0.0631(13) Uani 0.25 1 d P . .
Cl18 Cl 0.9014(5) 0.8240(5) 0.1532(2) 0.0697(17) Uani 0.25 1 d P . .
Cl15 Cl 1.0667(6) 0.9156(7) 0.1345(4) 0.071(3) Uani 0.25 1 d P . .
Zn4 Zn 0.96690(16) 0.85426(12) 0.09858(9) 0.0566(6) Uani 0.25 1 d P . .
Cl16 Cl 0.8851(11) 0.9325(16) 0.0684(7) 0.130(4) Uani 0.13 1 d PU B .
Cl19 Cl 0.9156(11) 0.9381(15) 0.0602(7) 0.130(4) Uani 0.13 1 d PU B 2
Zn3 Zn 0.61893(12) 0.08165(11) 0.30693(6) 0.0640(5) Uani 0.25 1 d PD . .
Cl9 Cl 0.5890(4) -0.03504(19) 0.3244(2) 0.0640(5) Uani 0.13 1 d PDU C 1
Cl10 Cl 0.7048(3) 0.0670(4) 0.26007(17) 0.0987(19) Uani 0.25 1 d PD . 1
Cl11 Cl 0.5059(3) 0.1236(3) 0.2795(2) 0.0939(17) Uani 0.25 1 d PD C 1
Cl12 Cl 0.6691(4) 0.1271(4) 0.36763(18) 0.127(3) Uani 0.25 1 d PD C 1
Cl14 Cl 0.5372(9) -0.0035(8) 0.3275(3) 0.127(3) Uani 0.13 1 d PD C 2
O1W O 0.9424(4) 0.8457(5) 0.1030(3) 0.040(2) Uiso 0.38 1 d P D 2
O4W O 0.9370(3) 0.8498(3) 0.0771(2) 0.0339(13) Uiso 0.38 1 d P E 3
O2W O 0.8427(7) 0.9105(7) 0.0397(4) 0.079(3) Uiso 0.30 1 d P F 3
O3W O 0.8824(11) 0.9508(11) 0.0238(6) 0.089(5) Uiso 0.20 1 d P G 5
O1T O 0.2642(5) 0.3230(6) 0.5210(3) 0.117(3) Uiso 0.50 1 d P H 1
C1T C 0.2309(6) 0.1951(7) 0.5081(4) 0.091(3) Uiso 0.50 1 d P H 1
H1T H 0.2430 0.1866 0.4778 0.110 Uiso 0.50 1 calc PR H 1
H2T H 0.2272 0.1465 0.5230 0.110 Uiso 0.50 1 calc PR H 1
C2T C 0.2912(8) 0.2506(8) 0.5334(5) 0.113(4) Uiso 0.50 1 d P H 1
H3T H 0.2915 0.2436 0.5650 0.136 Uiso 0.50 1 calc PR H 1
H4T H 0.3427 0.2422 0.5242 0.136 Uiso 0.50 1 calc PR H 1
C3T C 0.1846(8) 0.3086(8) 0.5199(5) 0.108(4) Uiso 0.50 1 d P H 1
H5T H 0.1664 0.3215 0.5484 0.129 Uiso 0.50 1 calc PR H 1
H6T H 0.1585 0.3418 0.4981 0.129 Uiso 0.50 1 calc PR H 1
C4T C 0.1657(6) 0.2381(6) 0.5106(4) 0.081(3) Uiso 0.50 1 d P H 1
H7T H 0.1351 0.2362 0.4827 0.098 Uiso 0.50 1 calc PR H 1
H8T H 0.1350 0.2177 0.5332 0.098 Uiso 0.50 1 calc PR H 1
Cl1 Cl 0.36100(5) 0.46738(6) 0.17126(3) 0.0584(2) Uani 1 1 d . . .
Cl2 Cl 0.54532(7) 0.37392(8) 0.15065(5) 0.0905(4) Uani 1 1 d . . .
Cl3 Cl 0.36598(8) 0.28329(7) 0.11225(4) 0.0786(3) Uani 1 1 d . . .
Cl4 Cl 0.42614(7) 0.45639(7) 0.05954(4) 0.0747(3) Uani 1 1 d . . .
Zn1 Zn 0.42383(3) 0.39518(3) 0.124393(18) 0.06460(17) Uani 1 1 d . . .

loop_
_atom_site_aniso_label
_atom_site_aniso_U_11
_atom_site_aniso_U_22
_atom_site_aniso_U_33
_atom_site_aniso_U_23
_atom_site_aniso_U_13
_atom_site_aniso_U_12
C1 0.133(5) 0.066(3) 0.117(5) -0.036(3) 0.003(4) 0.003(3)
C2 0.113(4) 0.044(2) 0.075(3) -0.013(2) 0.010(3) 0.000(2)
C3 0.127(4) 0.038(2) 0.082(3) -0.013(2) -0.006(3) -0.016(2)
C4 0.105(3) 0.045(2) 0.065(3) -0.006(2) 0.004(2) -0.006(2)
C5 0.086(3) 0.039(2) 0.0401(18) -0.0071(15) 0.0063(17) -0.0113(18)
C6 0.097(3) 0.041(2) 0.070(3) -0.0081(19) 0.018(2) -0.001(2)
C7 0.068(2) 0.0360(18) 0.0361(16) -0.0012(13) 0.0045(15) -0.0057(15)
C8 0.073(2) 0.039(2) 0.050(2) 0.0014(16) -0.0100(17) -0.0114(17)
C9 0.0600(19) 0.0405(19) 0.0477(19) 0.0041(15) -0.0091(15) -0.0101(15)
C10 0.0571(17) 0.0399(18) 0.0276(14) 0.0011(12) 0.0010(12) -0.0094(14)
C11 0.0558(18) 0.0399(19) 0.0377(16) -0.0099(14) 0.0057(13) -0.0052(14)
C13 0.0486(16) 0.0416(18) 0.0322(15) -0.0031(13) -0.0065(12) -0.0037(13)
C14 0.0504(17) 0.049(2) 0.0465(19) -0.0059(15) 0.0051(14) -0.0073(15)
C15 0.062(2) 0.041(2) 0.054(2) 0.0044(16) 0.0071(16) -0.0090(16)
C16 0.0522(17) 0.0361(18) 0.0474(18) 0.0035(14) -0.0030(14) -0.0097(14)
C17 0.0474(15) 0.0370(17) 0.0361(15) 0.0051(13) -0.0047(12) -0.0026(13)
C18 0.0568(19) 0.043(2) 0.057(2) 0.0060(16) -0.0011(16) -0.0069(15)
C19 0.083(3) 0.054(3) 0.112(4) 0.029(3) 0.029(3) -0.002(2)
C20 0.118(5) 0.057(3) 0.161(6) 0.051(4) 0.030(4) 0.000(3)
C21 0.075(3) 0.051(3) 0.142(5) 0.024(3) 0.017(3) 0.002(2)
C22 0.059(2) 0.039(2) 0.077(3) 0.0145(18) -0.0175(19) 0.0007(16)
C23 0.114(5) 0.061(4) 0.257(11) 0.059(5) 0.014(6) 0.014(3)
C24 0.155(5) 0.082(4) 0.059(3) -0.014(2) 0.038(3) -0.011(4)
C25 0.107(3) 0.064(3) 0.058(3) -0.009(2) 0.029(2) -0.005(2)
C26 0.102(3) 0.067(3) 0.063(3) -0.007(2) 0.030(2) -0.013(2)
C27 0.093(3) 0.057(3) 0.065(3) -0.007(2) 0.034(2) -0.018(2)
C28 0.069(2) 0.050(2) 0.061(2) -0.0069(18) 0.0235(19) -0.0007(18)
C29 0.091(3) 0.053(3) 0.065(3) -0.014(2) 0.024(2) -0.011(2)
C30 0.0541(19) 0.045(2) 0.067(2) -0.0079(18) 0.0168(17) -0.0019(15)
C31 0.070(2) 0.048(2) 0.072(3) -0.0083(19) 0.024(2) -0.0089(18)
C32 0.063(2) 0.046(2) 0.079(3) -0.016(2) 0.014(2) -0.0076(17)
C33 0.0524(18) 0.041(2) 0.066(2) -0.0137(17) -0.0013(16) 0.0054(15)
C34 0.0578(19) 0.0364(19) 0.057(2) -0.0027(16) 0.0022(16) 0.0029(15)
C35 0.077(3) 0.105(5) 0.150(6) -0.008(4) 0.044(4) 0.003(3)
C36 0.070(3) 0.080(4) 0.130(5) 0.014(3) 0.038(3) 0.006(2)
C37 0.071(3) 0.172(8) 0.214(9) 0.125(7) 0.050(4) 0.041(4)
C38 0.084(4) 0.195(8) 0.198(8) 0.144(7) 0.065(5) 0.058(4)
C39 0.063(2) 0.089(4) 0.104(4) 0.044(3) 0.027(3) 0.017(2)
C40 0.071(2) 0.054(2) 0.084(3) -0.006(2) 0.033(2) 0.0013(19)
C41 0.062(2) 0.070(3) 0.095(3) 0.042(3) 0.024(2) 0.011(2)
C42 0.077(3) 0.215(8) 0.157(6) 0.144(6) 0.053(4) 0.064(4)
C43 0.077(3) 0.168(6) 0.145(6) 0.119(5) 0.058(4) 0.047(4)
C44 0.060(2) 0.0370(19) 0.074(3) 0.0072(17) 0.0214(18) 0.0066(15)
C45 0.0524(17) 0.0420(19) 0.0485(19) -0.0123(15) 0.0066(14) 0.0063(14)
C46 0.0504(18) 0.044(2) 0.065(2) -0.0132(17) -0.0106(16) 0.0058(15)
C47 0.118(4) 0.051(3) 0.089(3) -0.026(2) -0.044(3) 0.037(3)
C48 0.125(4) 0.055(3) 0.081(3) -0.023(2) -0.055(3) 0.038(3)
C49 0.0575(19) 0.042(2) 0.063(2) -0.0077(17) -0.0211(17) 0.0060(16)
C50 0.0414(15) 0.0346(17) 0.0545(19) -0.0063(14) -0.0041(13) -0.0013(12)
C51 0.061(2) 0.050(2) 0.059(2) -0.0050(17) -0.0253(18) 0.0116(17)
C52 0.105(3) 0.051(3) 0.078(3) -0.013(2) -0.044(3) 0.031(2)
C53 0.116(4) 0.059(3) 0.075(3) -0.010(2) -0.054(3) 0.028(3)
C54 0.073(2) 0.061(3) 0.058(2) -0.0038(19) -0.031(2) 0.005(2)
C55 0.0558(19) 0.049(2) 0.0477(19) -0.0050(16) -0.0096(15) 0.0052(16)
C56 0.102(3) 0.069(3) 0.057(3) -0.009(2) -0.028(2) 0.005(3)
C57 0.044(2) 0.135(6) 0.156(6) -0.008(5) -0.020(3) 0.006(3)
C58 0.0416(19) 0.089(3) 0.102(4) -0.005(3) -0.004(2) -0.003(2)
C59 0.0397(19) 0.112(5) 0.135(5) -0.032(4) 0.007(2) 0.001(2)
C60 0.049(2) 0.108(4) 0.085(3) -0.035(3) 0.002(2) 0.006(2)
C61 0.0411(16) 0.048(2) 0.067(2) -0.0022(17) -0.0024(15) 0.0008(14)
C62 0.0454(18) 0.057(2) 0.080(3) 0.005(2) -0.0119(18) -0.0005(16)
C63 0.0422(15) 0.0416(19) 0.054(2) -0.0001(15) -0.0004(14) -0.0025(13)
C64 0.0483(18) 0.066(3) 0.050(2) -0.0119(18) -0.0016(15) 0.0053(16)
C65 0.0497(17) 0.056(2) 0.0465(19) -0.0093(16) -0.0063(14) 0.0033(15)
C66 0.0451(16) 0.0352(17) 0.0418(17) 0.0053(13) -0.0046(13) 0.0028(13)
C67 0.0445(15) 0.0342(17) 0.0368(16) 0.0061(13) -0.0058(12) 0.0003(12)
N13 0.079(5) 0.083(6) 0.064(5) 0.002(4) 0.002(4) 0.016(4)
C68 0.091(7) 0.062(6) 0.059(6) -0.007(5) 0.017(5) -0.009(5)
C69 0.064(6) 0.093(8) 0.052(6) 0.012(5) 0.001(4) 0.004(5)
N1 0.078(2) 0.0378(17) 0.0477(17) -0.0063(13) 0.0146(15) -0.0013(14)
N2 0.0620(16) 0.0399(16) 0.0375(14) -0.0105(12) 0.0074(12) -0.0037(12)
N3 0.0452(13) 0.0385(15) 0.0363(13) 0.0012(11) -0.0090(11) -0.0040(11)
N4 0.0472(14) 0.0381(16) 0.0552(17) 0.0038(13) -0.0104(12) -0.0037(11)
N5 0.076(2) 0.0447(19) 0.0525(18) -0.0082(14) 0.0245(15) -0.0022(15)
N6 0.0573(16) 0.0375(16) 0.0501(17) -0.0085(13) 0.0054(13) 0.0040(12)
N7 0.0626(18) 0.0419(17) 0.075(2) 0.0014(16) 0.0250(16) 0.0041(14)
N8 0.0530(15) 0.0341(15) 0.0517(16) -0.0052(12) 0.0099(12) -0.0017(12)
N9 0.0424(13) 0.0380(15) 0.0522(16) -0.0096(12) -0.0051(12) 0.0054(11)
N10 0.0441(13) 0.0421(16) 0.0556(17) -0.0048(13) -0.0134(12) 0.0065(12)
N11 0.0399(13) 0.0460(17) 0.0548(17) 0.0056(13) -0.0056(12) -0.0049(12)
N12 0.0421(12) 0.0323(14) 0.0417(14) 0.0010(11) -0.0054(10) 0.0010(10)
Fe1 0.0610(3) 0.0370(3) 0.0498(3) -0.0076(2) 0.0138(2) 0.0000(2)
Fe2 0.0403(2) 0.0368(3) 0.0437(3) 0.00387(19) -0.00804(18) -0.00345(17)
Zn2 0.0695(6) 0.0569(7) 0.1379(11) -0.0170(7) -0.0162(7) 0.0176(5)
Cl5 0.118(5) 0.0359(19) 0.208(8) -0.026(4) 0.033(4) 0.002(2)
Cl6 0.0630(11) 0.0579(12) 0.0952(16) -0.0096(11) 0.0024(10) 0.0123(9)
Cl7 0.088(2) 0.0547(18) 0.247(6) -0.036(3) -0.087(3) 0.0267(16)
Cl8 0.065(2) 0.0494(19) 0.386(10) -0.011(4) 0.057(4) 0.0222(14)
Cl17 0.068(3) 0.040(2) 0.081(3) -0.002(2) 0.005(3) 0.0216(19)
Cl18 0.077(3) 0.057(3) 0.073(3) 0.013(2) -0.008(2) -0.002(2)
Cl15 0.052(3) 0.051(5) 0.103(4) -0.014(3) -0.035(3) 0.017(3)
Zn4 0.0586(14) 0.0356(11) 0.0770(16) -0.0066(9) 0.0140(13) 0.0069(10)
Cl16 0.128(8) 0.150(6) 0.109(6) 0.024(5) -0.017(6) 0.007(6)
Cl19 0.128(8) 0.150(6) 0.109(6) 0.024(5) -0.017(6) 0.007(6)
Zn3 0.0732(11) 0.0601(12) 0.0604(11) -0.0096(9) 0.0166(9) -0.0169(9)
Cl9 0.0732(11) 0.0601(12) 0.0604(11) -0.0096(9) 0.0166(9) -0.0169(9)
Cl10 0.078(3) 0.145(5) 0.076(3) -0.041(3) 0.026(2) -0.016(3)
Cl11 0.080(3) 0.100(4) 0.102(4) 0.049(3) 0.011(3) -0.011(3)
Cl12 0.150(5) 0.157(6) 0.078(3) -0.039(4) 0.030(3) -0.080(5)
Cl14 0.150(5) 0.157(6) 0.078(3) -0.039(4) 0.030(3) -0.080(5)
Cl1 0.0583(5) 0.0537(6) 0.0636(6) -0.0006(4) 0.0082(4) 0.0098(4)
Cl2 0.0640(6) 0.0731(8) 0.1359(12) 0.0172(8) 0.0173(7) 0.0229(5)
Cl3 0.1037(8) 0.0584(7) 0.0759(7) -0.0110(5) 0.0218(6) 0.0031(6)
Cl4 0.0825(7) 0.0686(7) 0.0767(7) 0.0043(6) 0.0308(6) 0.0173(5)
Zn1 0.0638(3) 0.0557(3) 0.0763(3) 0.0021(2) 0.0190(2) 0.0132(2)

loop_
_atom_type_symbol
_atom_type_description
_atom_type_scat_dispersion_real
_atom_type_scat_dispersion_imag
_atom_type_scat_source
C C 0.0033 0.0016 'International Tables Vol C Tables 4.2.6.8 and 6.1.1.4'
H H 0.0000 0.0000 'International Tables Vol C Tables 4.2.6.8 and 6.1.1.4'
N N 0.0061 0.0033 'International Tables Vol C Tables 4.2.6.8 and 6.1.1.4'
O O 0.0106 0.0060 'International Tables Vol C Tables 4.2.6.8 and 6.1.1.4'
P P 0.1023 0.0942 'International Tables Vol C Tables 4.2.6.8 and 6.1.1.4'
Cl Cl 0.1484 0.1585 'International Tables Vol C Tables 4.2.6.8 and 6.1.1.4'
Fe Fe 0.3463 0.8444 'International Tables Vol C Tables 4.2.6.8 and 6.1.1.4'
Zn Zn 0.2839 1.4301 'International Tables Vol C Tables 4.2.6.8 and 6.1.1.4'

loop_
_geom_angle_atom_site_label_1
_geom_angle_atom_site_label_2
_geom_angle_atom_site_label_3
_geom_angle
_geom_angle_site_symmetry_1
_geom_angle_site_symmetry_3
_geom_angle_publ_flag
C2 C1 H1A 109.5 . . ?
C2 C1 H1B 109.5 . . ?
H1A C1 H1B 109.5 . . ?
C2 C1 H1C 109.5 . . ?
H1A C1 H1C 109.5 . . ?
H1B C1 H1C 109.5 . . ?
C3 C2 C6 116.8(4) . . ?
C3 C2 C1 122.2(5) . . ?
C6 C2 C1 120.9(5) . . ?
C2 C3 C4 120.3(4) . . ?
C2 C3 H3 119.8 . . ?
C4 C3 H3 119.8 . . ?
C5 C4 C3 118.9(5) . . ?
C5 C4 H4 120.5 . . ?
C3 C4 H4 120.5 . . ?
N1 C5 C4 122.2(4) . . ?
N1 C5 C7 114.3(3) . . ?
C4 C5 C7 123.5(4) . . ?
N1 C6 C2 123.9(5) . . ?
N1 C6 H6 118.1 . . ?
C2 C6 H6 118.1 . . ?
C8 C7 N2 122.9(3) . . ?
C8 C7 C5 124.7(3) . . ?
N2 C7 C5 112.5(3) . . ?
C7 C8 C9 119.6(3) . . ?
C7 C8 H8 120.2 . . ?
C9 C8 H8 120.2 . . ?
C8 C9 C10 118.8(4) . . ?
C8 C9 H9 120.6 . . ?
C10 C9 H9 120.6 . . ?
C11 C10 C9 117.8(3) . . ?
C11 C10 C13 121.8(3) . . ?
C9 C10 C13 120.3(3) . . ?
N2 C11 C10 124.1(3) . . ?
N2 C11 H11 118.0 . . ?
C10 C11 H11 118.0 . . ?
C17 C13 C14 117.3(3) . . ?
C17 C13 C10 121.7(3) . . ?
C14 C13 C10 120.9(3) . . ?
C15 C14 C13 119.2(3) . . ?
C15 C14 H14 120.4 . . ?
C13 C14 H14 120.4 . . ?
C14 C15 C16 120.2(3) . . ?
C14 C15 H15 119.9 . . ?
C16 C15 H15 119.9 . . ?
N3 C16 C15 121.2(3) . . ?
N3 C16 C18 114.0(3) . . ?
C15 C16 C18 124.8(3) . . ?
N3 C17 C13 123.2(3) . . ?
N3 C17 H17 118.4 . . ?
C13 C17 H17 118.4 . . ?
N4 C18 C19 122.6(4) . . ?
N4 C18 C16 114.6(3) . . ?
C19 C18 C16 122.8(4) . . ?
C18 C19 C20 116.9(5) . . ?
C18 C19 H19 121.6 . . ?
C20 C19 H19 121.6 . . ?
C21 C20 C19 121.3(5) . . ?
C21 C20 H20 119.4 . . ?
C19 C20 H20 119.4 . . ?
C20 C21 C22 117.4(5) . . ?
C20 C21 C23 122.6(5) . . ?
C22 C21 C23 119.9(5) . . ?
N4 C22 C21 123.7(4) . . ?
N4 C22 H22 118.1 . . ?
C21 C22 H22 118.1 . . ?
C21 C23 H23A 109.5 . . ?
C21 C23 H23B 109.5 . . ?
H23A C23 H23B 109.5 . . ?
C21 C23 H23C 109.5 . . ?
H23A C23 H23C 109.5 . . ?
H23B C23 H23C 109.5 . . ?
C25 C24 H24A 109.5 . . ?
C25 C24 H24B 109.5 . . ?
H24A C24 H24B 109.5 . . ?
C25 C24 H24C 109.5 . . ?
H24A C24 H24C 109.5 . . ?
H24B C24 H24C 109.5 . . ?
C26 C25 C29 117.8(4) . . ?
C26 C25 C24 121.2(4) . . ?
C29 C25 C24 121.0(4) . . ?
C25 C26 C27 120.1(4) . . ?
C25 C26 H26 119.9 . . ?
C27 C26 H26 119.9 . . ?
C26 C27 C28 119.4(4) . . ?
C26 C27 H27 120.3 . . ?
C28 C27 H27 120.3 . . ?
N5 C28 C27 120.6(4) . . ?
N5 C28 C30 115.4(3) . . ?
C27 C28 C30 123.9(4) . . ?
N5 C29 C25 123.2(4) . . ?
N5 C29 H29 118.4 . . ?
C25 C29 H29 118.4 . . ?
N6 C30 C31 120.3(4) . . ?
N6 C30 C28 114.2(3) . . ?
C31 C30 C28 125.5(4) . . ?
C32 C31 C30 119.6(4) . . ?
C32 C31 H31 120.2 . . ?
C30 C31 H31 120.2 . . ?
C31 C32 C33 121.0(4) . . ?
C31 C32 H32 119.5 . . ?
C33 C32 H32 119.5 . . ?
C34 C33 C32 116.9(4) . . ?
C34 C33 C46 120.1(4) . . ?
C32 C33 C46 123.0(3) . . ?
N6 C34 C33 122.9(4) . . ?
N6 C34 H34 118.6 . . ?
C33 C34 H34 118.6 . . ?
C36 C35 H35A 109.5 . . ?
C36 C35 H35B 109.5 . . ?
H35A C35 H35B 109.5 . . ?
C36 C35 H35C 109.5 . . ?
H35A C35 H35C 109.5 . . ?
H35B C35 H35C 109.5 . . ?
C37 C36 C40 116.4(5) . . ?
C37 C36 C35 122.7(6) . . ?
C40 C36 C35 120.9(6) . . ?
C38 C37 C36 120.2(6) . . ?
C38 C37 H37 119.9 . . ?
C36 C37 H37 119.9 . . ?
C37 C38 C39 120.2(6) . . ?
C37 C38 H38 119.9 . . ?
C39 C38 H38 119.9 . . ?
N7 C39 C38 121.2(5) . . ?
N7 C39 C41 114.8(4) . . ?
C38 C39 C41 124.0(5) . . ?
N7 C40 C36 123.6(5) . . ?
N7 C40 H40 118.2 . . ?
C36 C40 H40 118.2 . . ?
N8 C41 C42 121.2(4) . . ?
N8 C41 C39 113.4(4) . . ?
C42 C41 C39 125.3(4) . . ?
C43 C42 C41 118.7(5) . . ?
C43 C42 H42 120.7 . . ?
C41 C42 H42 120.7 . . ?
C44 C43 C42 119.7(5) . . ?
C44 C43 H43 120.2 . . ?
C42 C43 H43 120.2 . . ?
C45 C44 C43 118.6(4) . . ?
C45 C44 C44 120.9(4) . 2 ?
C43 C44 C44 120.5(4) . 2 ?
C44 C45 N8 123.5(3) . . ?
C44 C45 H45 118.3 . . ?
N8 C45 H45 118.3 . . ?
C47 C46 C50 118.1(4) . . ?
C47 C46 C33 120.9(4) . . ?
C50 C46 C33 121.0(3) . . ?
C46 C47 C48 119.6(4) . . ?
C46 C47 H47 120.2 . . ?
C48 C47 H47 120.2 . . ?
C49 C48 C47 119.4(4) . . ?
C49 C48 H48 120.3 . . ?
C47 C48 H48 120.3 . . ?
C48 C49 N9 121.6(4) . . ?
C48 C49 C51 124.9(3) . . ?
N9 C49 C51 113.4(3) . . ?
N9 C50 C46 122.8(3) . . ?
N9 C50 H50 118.6 . . ?
C46 C50 H50 118.6 . . ?
N10 C51 C52 121.9(4) . . ?
N10 C51 C49 114.6(3) . . ?
C52 C51 C49 123.5(4) . . ?
C53 C52 C51 117.8(4) . . ?
C53 C52 H52 121.1 . . ?
C51 C52 H52 121.1 . . ?
C54 C53 C52 121.9(4) . . ?
C54 C53 H53 119.1 . . ?
C52 C53 H53 119.1 . . ?
C53 C54 C55 116.8(4) . . ?
C53 C54 C56 122.1(4) . . ?
C55 C54 C56 121.1(4) . . ?
N10 C55 C54 123.2(4) . . ?
N10 C55 H55 118.4 . . ?
C54 C55 H55 118.4 . . ?
C54 C56 H56A 109.5 . . ?
C54 C56 H56B 109.5 . . ?
H56A C56 H56B 109.5 . . ?
C54 C56 H56C 109.5 . . ?
H56A C56 H56C 109.5 . . ?
H56B C56 H56C 109.5 . . ?
C58 C57 H57A 109.5 . . ?
C58 C57 H57B 109.5 . . ?
H57A C57 H57B 109.5 . . ?
C58 C57 H57C 109.5 . . ?
H57A C57 H57C 109.5 . . ?
H57B C57 H57C 109.5 . . ?
C62 C58 C59 117.1(4) . . ?
C62 C58 C57 122.3(5) . . ?
C59 C58 C57 120.5(5) . . ?
C58 C59 C60 120.3(5) . . ?
C58 C59 H59 119.8 . . ?
C60 C59 H59 119.8 . . ?
C61 C60 C59 118.3(5) . . ?
C61 C60 H60 120.8 . . ?
C59 C60 H60 120.8 . . ?
N11 C61 C60 121.6(3) . . ?
N11 C61 C63 114.9(3) . . ?
C60 C61 C63 123.5(4) . . ?
N11 C62 C58 124.5(4) . . ?
N11 C62 H62 117.7 . . ?
C58 C62 H62 117.7 . . ?
N12 C63 C64 121.6(3) . . ?
N12 C63 C61 113.9(3) . . ?
C64 C63 C61 124.4(3) . . ?
C65 C64 C63 119.1(3) . . ?
C65 C64 H64 120.4 . . ?
C63 C64 H64 120.4 . . ?
C64 C65 C66 119.4(3) . . ?
C64 C65 H65 120.3 . . ?
C66 C65 H65 120.3 . . ?
C65 C66 C67 119.0(3) . . ?
C65 C66 C66 121.4(3) . 2 ?
C67 C66 C66 119.7(3) . 2 ?
N12 C67 C66 121.9(3) . . ?
N12 C67 H67 119.1 . . ?
C66 C67 H67 119.1 . . ?
N13 C68 C69 175.9(11) . . ?
C68 C69 H69A 109.5 . . ?
C68 C69 H69B 109.5 . . ?
H69A C69 H69B 109.5 . . ?
C68 C69 H69C 109.5 . . ?
H69A C69 H69C 109.5 . . ?
H69B C69 H69C 109.5 . . ?
C6 N1 C5 117.9(4) . . ?
C6 N1 Fe1 127.4(3) . . ?
C5 N1 Fe1 114.7(2) . . ?
C11 N2 C7 116.6(3) . . ?
C11 N2 Fe1 128.2(2) . . ?
C7 N2 Fe1 115.1(2) . . ?
C17 N3 C16 118.6(3) . . ?
C17 N3 Fe2 126.7(2) . . ?
C16 N3 Fe2 114.5(2) . . ?
C18 N4 C22 118.0(3) . . ?
C18 N4 Fe2 115.1(2) . . ?
C22 N4 Fe2 126.8(3) . . ?
C28 N5 C29 118.8(3) . . ?
C28 N5 Fe1 113.9(2) . . ?
C29 N5 Fe1 127.1(3) . . ?
C34 N6 C30 119.3(3) . . ?
C34 N6 Fe1 126.9(3) . . ?
C30 N6 Fe1 113.8(2) . . ?
C39 N7 C40 118.4(4) . . ?
C39 N7 Fe1 114.9(3) . . ?
C40 N7 Fe1 126.6(3) . . ?
C41 N8 C45 117.6(3) . . ?
C41 N8 Fe1 115.1(3) . . ?
C45 N8 Fe1 127.2(3) . . ?
C50 N9 C49 118.1(3) . . ?
C50 N9 Fe2 127.5(2) . 2 ?
C49 N9 Fe2 114.4(2) . 2 ?
C51 N10 C55 118.4(3) . . ?
C51 N10 Fe2 115.1(2) . 2 ?
C55 N10 Fe2 126.2(2) . 2 ?
C62 N11 C61 118.1(3) . . ?
C62 N11 Fe2 127.8(3) . . ?
C61 N11 Fe2 114.1(2) . . ?
C63 N12 C67 118.8(3) . . ?
C63 N12 Fe2 114.7(2) . . ?
C67 N12 Fe2 126.5(2) . . ?
N7 Fe1 N2 175.07(13) . . ?
N7 Fe1 N1 95.70(14) . . ?
N2 Fe1 N1 82.39(13) . . ?
N7 Fe1 N8 81.21(13) . . ?
N2 Fe1 N8 94.14(12) . . ?
N1 Fe1 N8 87.16(12) . . ?
N7 Fe1 N5 97.39(14) . . ?
N2 Fe1 N5 87.34(13) . . ?
N1 Fe1 N5 95.95(13) . . ?
N8 Fe1 N5 176.71(13) . . ?
N7 Fe1 N6 87.60(13) . . ?
N2 Fe1 N6 94.44(12) . . ?
N1 Fe1 N6 176.35(14) . . ?
N8 Fe1 N6 94.90(12) . . ?
N5 Fe1 N6 82.05(13) . . ?
N4 Fe2 N11 96.11(13) . . ?
N4 Fe2 N10 94.76(12) . 2 ?
N11 Fe2 N10 96.19(12) . 2 ?
N4 Fe2 N9 174.71(13) . 2 ?
N11 Fe2 N9 88.11(12) . 2 ?
N10 Fe2 N9 81.57(12) 2 2 ?
N4 Fe2 N12 87.99(12) . . ?
N11 Fe2 N12 81.98(11) . . ?
N10 Fe2 N12 176.86(12) 2 . ?
N9 Fe2 N12 95.79(11) 2 . ?
N4 Fe2 N3 81.76(12) . . ?
N11 Fe2 N3 176.38(11) . . ?
N10 Fe2 N3 86.92(12) 2 . ?
N9 Fe2 N3 94.19(12) 2 . ?
N12 Fe2 N3 94.99(11) . . ?
Cl8 Zn2 Cl6 116.6(2) . . ?
Cl8 Zn2 Cl15 109.3(4) . 1_455 ?
Cl8 Zn2 Cl7 102.6(2) . . ?
Cl6 Zn2 Cl7 112.89(11) . . ?
Cl8 Zn2 Cl5 108.3(2) . . ?
Cl6 Zn2 Cl5 117.66(17) . . ?
Cl7 Zn2 Cl5 96.0(2) . . ?
Cl7 Zn4 Cl18 94.8(3) 1_655 . ?
Cl19 Zn4 Cl18 112.6(7) . . ?
Cl16 Zn4 Cl18 96.7(6) . . ?
Cl5 Zn4 Cl18 108.1(4) 1_655 . ?
Cl7 Zn4 Cl15 118.0(3) 1_655 . ?
Cl19 Zn4 Cl15 103.0(7) . . ?
Cl16 Zn4 Cl15 111.7(7) . . ?
Cl5 Zn4 Cl15 10.0(5) 1_655 . ?
Cl18 Zn4 Cl15 100.1(5) . . ?
Cl19 Zn4 Cl17 105.4(8) . . ?
Cl16 Zn4 Cl17 109.9(7) . . ?
Cl18 Zn4 Cl17 114.0(3) . . ?
Cl15 Zn4 Cl17 121.4(4) . . ?
Cl7 Zn4 Cl8 96.6(2) 1_655 1_655 ?
Cl12 Zn3 Cl10 110.9(2) . . ?
Cl12 Zn3 Cl9 103.2(3) . . ?
Cl10 Zn3 Cl9 103.8(3) . . ?
Cl12 Zn3 Cl14 104.0(3) . . ?
Cl10 Zn3 Cl14 127.3(5) . . ?
Cl9 Zn3 Cl14 28.3(5) . . ?
Cl12 Zn3 Cl11 120.0(3) . . ?
Cl10 Zn3 Cl11 115.6(2) . . ?
Cl9 Zn3 Cl11 100.5(2) . . ?
Cl14 Zn3 Cl11 75.7(5) . . ?
Cl10 Cl10 Zn3 158.0(5) 2_655 . ?
C2T O1T C3T 99.0(10) . . ?
C4T C1T C2T 99.1(10) . . ?
C4T C1T H1T 111.9 . . ?
C2T C1T H1T 111.9 . . ?
C4T C1T H2T 111.9 . . ?
C2T C1T H2T 111.9 . . ?
H1T C1T H2T 109.6 . . ?
O1T C2T C1T 103.1(10) . . ?
O1T C2T H3T 111.1 . . ?
C1T C2T H3T 111.1 . . ?
O1T C2T H4T 111.1 . . ?
C1T C2T H4T 111.1 . . ?
H3T C2T H4T 109.1 . . ?
C4T C3T O1T 114.1(12) . . ?
C4T C3T H5T 108.7 . . ?
O1T C3T H5T 108.7 . . ?
C4T C3T H6T 108.7 . . ?
O1T C3T H6T 108.7 . . ?
H5T C3T H6T 107.6 . . ?
C3T C4T C1T 109.6(11) . . ?
C3T C4T H7T 109.8 . . ?
C1T C4T H7T 109.8 . . ?
C3T C4T H8T 109.8 . . ?
C1T C4T H8T 109.8 . . ?
H7T C4T H8T 108.2 . . ?
Cl3 Zn1 Cl2 108.56(5) . . ?
Cl3 Zn1 Cl1 111.47(4) . . ?
Cl2 Zn1 Cl1 110.96(5) . . ?
Cl3 Zn1 Cl4 108.11(5) . . ?
Cl2 Zn1 Cl4 108.46(5) . . ?
Cl1 Zn1 Cl4 109.19(4) . . ?

loop_
_geom_bond_atom_site_label_1
_geom_bond_atom_site_label_2
_geom_bond_distance
_geom_bond_site_symmetry_2
_geom_bond_publ_flag
C1 C2 1.533(8) . ?
C1 H1A 0.9800 . ?
C1 H1B 0.9800 . ?
C1 H1C 0.9800 . ?
C2 C3 1.384(8) . ?
C2 C6 1.393(7) . ?
C3 C4 1.388(7) . ?
C3 H3 0.9500 . ?
C4 C5 1.371(6) . ?
C4 H4 0.9500 . ?
C5 N1 1.357(5) . ?
C5 C7 1.499(5) . ?
C6 N1 1.340(5) . ?
C6 H6 0.9500 . ?
C7 C8 1.363(5) . ?
C7 N2 1.374(4) . ?
C8 C9 1.390(5) . ?
C8 H8 0.9500 . ?
C9 C10 1.402(5) . ?
C9 H9 0.9500 . ?
C10 C11 1.385(5) . ?
C10 C13 1.475(5) . ?
C11 N2 1.346(4) . ?
C11 H11 0.9500 . ?
C13 C17 1.394(5) . ?
C13 C14 1.397(5) . ?
C14 C15 1.377(5) . ?
C14 H14 0.9500 . ?
C15 C16 1.383(5) . ?
C15 H15 0.9500 . ?
C16 N3 1.349(4) . ?
C16 C18 1.474(5) . ?
C17 N3 1.344(4) . ?
C17 H17 0.9500 . ?
C18 N4 1.342(5) . ?
C18 C19 1.402(6) . ?
C19 C20 1.407(8) . ?
C19 H19 0.9500 . ?
C20 C21 1.371(9) . ?
C20 H20 0.9500 . ?
C21 C22 1.378(6) . ?
C21 C23 1.536(8) . ?
C22 N4 1.359(5) . ?
C22 H22 0.9500 . ?
C23 H23A 0.9800 . ?
C23 H23B 0.9800 . ?
C23 H23C 0.9800 . ?
C24 C25 1.532(6) . ?
C24 H24A 0.9800 . ?
C24 H24B 0.9800 . ?
C24 H24C 0.9800 . ?
C25 C26 1.367(7) . ?
C25 C29 1.398(6) . ?
C26 C27 1.400(6) . ?
C26 H26 0.9500 . ?
C27 C28 1.401(6) . ?
C27 H27 0.9500 . ?
C28 N5 1.355(5) . ?
C28 C30 1.446(6) . ?
C29 N5 1.356(5) . ?
C29 H29 0.9500 . ?
C30 N6 1.374(5) . ?
C30 C31 1.400(6) . ?
C31 C32 1.367(6) . ?
C31 H31 0.9500 . ?
C32 C33 1.400(6) . ?
C32 H32 0.9500 . ?
C33 C34 1.399(5) . ?
C33 C46 1.479(6) . ?
C34 N6 1.347(5) . ?
C34 H34 0.9500 . ?
C35 C36 1.508(7) . ?
C35 H35A 0.9800 . ?
C35 H35B 0.9800 . ?
C35 H35C 0.9800 . ?
C36 C37 1.393(10) . ?
C36 C40 1.396(7) . ?
C37 C38 1.370(9) . ?
C37 H37 0.9500 . ?
C38 C39 1.396(8) . ?
C38 H38 0.9500 . ?
C39 N7 1.331(6) . ?
C39 C41 1.466(6) . ?
C40 N7 1.367(5) . ?
C40 H40 0.9500 . ?
C41 N8 1.334(5) . ?
C41 C42 1.408(7) . ?
C42 C43 1.374(7) . ?
C42 H42 0.9500 . ?
C43 C44 1.367(7) . ?
C43 H43 0.9500 . ?
C44 C45 1.357(5) . ?
C44 C44 1.501(7) 2 ?
C45 N8 1.361(4) . ?
C45 H45 0.9500 . ?
C46 C47 1.372(6) . ?
C46 C50 1.389(5) . ?
C47 C48 1.404(6) . ?
C47 H47 0.9500 . ?
C48 C49 1.359(6) . ?
C48 H48 0.9500 . ?
C49 N9 1.372(5) . ?
C49 C51 1.469(5) . ?
C50 N9 1.352(4) . ?
C50 H50 0.9500 . ?
C51 N10 1.339(5) . ?
C51 C52 1.402(5) . ?
C52 C53 1.376(6) . ?
C52 H52 0.9500 . ?
C53 C54 1.371(6) . ?
C53 H53 0.9500 . ?
C54 C55 1.391(5) . ?
C54 C56 1.508(6) . ?
C55 N10 1.355(5) . ?
C55 H55 0.9500 . ?
C56 H56A 0.9800 . ?
C56 H56B 0.9800 . ?
C56 H56C 0.9800 . ?
C57 C58 1.526(6) . ?
C57 H57A 0.9800 . ?
C57 H57B 0.9800 . ?
C57 H57C 0.9800 . ?
C58 C62 1.372(7) . ?
C58 C59 1.380(8) . ?
C59 C60 1.405(6) . ?
C59 H59 0.9500 . ?
C60 C61 1.384(6) . ?
C60 H60 0.9500 . ?
C61 N11 1.356(5) . ?
C61 C63 1.462(5) . ?
C62 N11 1.341(4) . ?
C62 H62 0.9500 . ?
C63 N12 1.351(4) . ?
C63 C64 1.402(5) . ?
C64 C65 1.381(5) . ?
C64 H64 0.9500 . ?
C65 C66 1.383(5) . ?
C65 H65 0.9500 . ?
C66 C67 1.395(4) . ?
C66 C66 1.494(6) 2 ?
C67 N12 1.356(4) . ?
C67 H67 0.9500 . ?
N13 C68 1.111(12) . ?
C68 C69 1.488(8) . ?
C69 H69A 0.9800 . ?
C69 H69B 0.9800 . ?
C69 H69C 0.9800 . ?
N1 Fe1 1.963(3) . ?
N2 Fe1 1.958(3) . ?
N3 Fe2 1.982(3) . ?
N4 Fe2 1.961(3) . ?
N5 Fe1 1.972(3) . ?
N6 Fe1 1.976(3) . ?
N7 Fe1 1.957(3) . ?
N8 Fe1 1.971(3) . ?
N9 Fe2 1.971(3) 2 ?
N10 Fe2 1.965(3) 2 ?
N11 Fe2 1.963(3) . ?
N12 Fe2 1.972(3) . ?
Fe2 N10 1.965(3) 2 ?
Fe2 N9 1.971(3) 2 ?
Zn2 Cl8 2.217(5) . ?
Zn2 Cl6 2.271(3) . ?
Zn2 Cl7 2.390(5) . ?
Zn2 Cl5 2.503(9) . ?
Cl5 Zn4 2.184(8) 1_455 ?
Cl7 Zn4 1.975(4) 1_455 ?
Cl17 Zn4 2.326(6) . ?
Cl18 Zn4 2.193(8) . ?
Cl15 Zn2 2.284(14) 1_655 ?
Cl15 Zn4 2.305(10) . ?
Zn4 Cl7 1.975(4) 1_655 ?
Zn4 Cl19 2.08(2) . ?
Zn4 Cl16 2.18(2) . ?
Zn4 Cl5 2.184(8) 1_655 ?
Zn4 Cl8 2.788(9) 1_655 ?
Zn3 Cl12 2.184(5) . ?
Zn3 Cl10 2.200(5) . ?
Zn3 Cl9 2.2293(10) . ?
Zn3 Cl14 2.2302(10) . ?
Zn3 Cl11 2.254(6) . ?
Cl10 Cl10 1.765(10) 2_655 ?
O1T C2T 1.424(16) . ?
O1T C3T 1.436(16) . ?
C1T C4T 1.399(15) . ?
C1T C2T 1.621(18) . ?
C1T H1T 0.9900 . ?
C1T H2T 0.9900 . ?
C2T H3T 0.9900 . ?
C2T H4T 0.9900 . ?
C3T C4T 1.330(15) . ?
C3T H5T 0.9900 . ?
C3T H6T 0.9900 . ?
C4T H7T 0.9900 . ?
C4T H8T 0.9900 . ?
Cl1 Zn1 2.2951(10) . ?
Cl2 Zn1 2.2854(13) . ?
Cl3 Zn1 2.2689(14) . ?
Cl4 Zn1 2.2957(13) . ?

loop_
_geom_torsion_atom_site_label_1
_geom_torsion_atom_site_label_2
_geom_torsion_atom_site_label_3
_geom_torsion_atom_site_label_4
_geom_torsion
_geom_torsion_site_symmetry_1
_geom_torsion_site_symmetry_2
_geom_torsion_site_symmetry_3
_geom_torsion_site_symmetry_4
_geom_torsion_publ_flag
C6 C2 C3 C4 -2.2(8) . . . . ?
C1 C2 C3 C4 -178.6(5) . . . . ?
C2 C3 C4 C5 -0.2(8) . . . . ?
C3 C4 C5 N1 2.2(7) . . . . ?
C3 C4 C5 C7 -176.0(4) . . . . ?
C3 C2 C6 N1 2.9(8) . . . . ?
C1 C2 C6 N1 179.4(5) . . . . ?
N1 C5 C7 C8 179.8(3) . . . . ?
C4 C5 C7 C8 -1.9(6) . . . . ?
N1 C5 C7 N2 -1.0(4) . . . . ?
C4 C5 C7 N2 177.3(4) . . . . ?
N2 C7 C8 C9 -3.5(6) . . . . ?
C5 C7 C8 C9 175.7(3) . . . . ?
C7 C8 C9 C10 -1.7(5) . . . . ?
C8 C9 C10 C11 4.6(5) . . . . ?
C8 C9 C10 C13 -172.0(3) . . . . ?
C9 C10 C11 N2 -2.6(5) . . . . ?
C13 C10 C11 N2 173.9(3) . . . . ?
C11 C10 C13 C17 131.4(3) . . . . ?
C9 C10 C13 C17 -52.1(4) . . . . ?
C11 C10 C13 C14 -51.2(4) . . . . ?
C9 C10 C13 C14 125.3(4) . . . . ?
C17 C13 C14 C15 3.1(5) . . . . ?
C10 C13 C14 C15 -174.4(3) . . . . ?
C13 C14 C15 C16 -0.7(5) . . . . ?
C14 C15 C16 N3 -2.8(5) . . . . ?
C14 C15 C16 C18 176.9(3) . . . . ?
C14 C13 C17 N3 -2.2(5) . . . . ?
C10 C13 C17 N3 175.3(3) . . . . ?
N3 C16 C18 N4 2.8(4) . . . . ?
C15 C16 C18 N4 -176.9(3) . . . . ?
N3 C16 C18 C19 -178.7(4) . . . . ?
C15 C16 C18 C19 1.6(6) . . . . ?
N4 C18 C19 C20 1.4(8) . . . . ?
C16 C18 C19 C20 -176.9(5) . . . . ?
C18 C19 C20 C21 -3.2(10) . . . . ?
C19 C20 C21 C22 3.0(11) . . . . ?
C19 C20 C21 C23 -178.2(7) . . . . ?
C20 C21 C22 N4 -1.0(9) . . . . ?
C23 C21 C22 N4 -179.9(6) . . . . ?
C29 C25 C26 C27 0.3(8) . . . . ?
C24 C25 C26 C27 179.7(5) . . . . ?
C25 C26 C27 C28 -1.1(8) . . . . ?
C26 C27 C28 N5 2.9(7) . . . . ?
C26 C27 C28 C30 -179.5(4) . . . . ?
C26 C25 C29 N5 -1.2(8) . . . . ?
C24 C25 C29 N5 179.4(5) . . . . ?
N5 C28 C30 N6 1.4(5) . . . . ?
C27 C28 C30 N6 -176.3(4) . . . . ?
N5 C28 C30 C31 -176.7(4) . . . . ?
C27 C28 C30 C31 5.6(7) . . . . ?
N6 C30 C31 C32 -1.7(6) . . . . ?
C28 C30 C31 C32 176.3(4) . . . . ?
C30 C31 C32 C33 -1.1(6) . . . . ?
C31 C32 C33 C34 3.3(6) . . . . ?
C31 C32 C33 C46 -175.8(4) . . . . ?
C32 C33 C34 N6 -2.8(5) . . . . ?
C46 C33 C34 N6 176.3(3) . . . . ?
C40 C36 C37 C38 -4.3(13) . . . . ?
C35 C36 C37 C38 177.2(9) . . . . ?
C36 C37 C38 C39 2.6(16) . . . . ?
C37 C38 C39 N7 0.8(14) . . . . ?
C37 C38 C39 C41 -178.7(8) . . . . ?
C37 C36 C40 N7 2.8(9) . . . . ?
C35 C36 C40 N7 -178.6(5) . . . . ?
N7 C39 C41 N8 1.7(7) . . . . ?
C38 C39 C41 N8 -178.8(7) . . . . ?
N7 C39 C41 C42 -179.7(7) . . . . ?
C38 C39 C41 C42 -0.1(12) . . . . ?
N8 C41 C42 C43 -9.1(13) . . . . ?
C39 C41 C42 C43 172.4(8) . . . . ?
C41 C42 C43 C44 3.9(14) . . . . ?
C42 C43 C44 C45 3.2(11) . . . . ?
C42 C43 C44 C44 -177.5(7) . . . 2 ?
C43 C44 C45 N8 -6.0(7) . . . . ?
C44 C44 C45 N8 174.7(3) 2 . . . ?
C34 C33 C46 C47 -49.5(6) . . . . ?
C32 C33 C46 C47 129.5(5) . . . . ?
C34 C33 C46 C50 130.5(4) . . . . ?
C32 C33 C46 C50 -50.4(5) . . . . ?
C50 C46 C47 C48 6.0(8) . . . . ?
C33 C46 C47 C48 -174.0(5) . . . . ?
C46 C47 C48 C49 -5.1(9) . . . . ?
C47 C48 C49 N9 0.7(9) . . . . ?
C47 C48 C49 C51 177.4(5) . . . . ?
C47 C46 C50 N9 -2.7(6) . . . . ?
C33 C46 C50 N9 177.2(3) . . . . ?
C48 C49 C51 N10 -175.0(5) . . . . ?
N9 C49 C51 N10 2.0(5) . . . . ?
C48 C49 C51 C52 3.7(8) . . . . ?
N9 C49 C51 C52 -179.4(4) . . . . ?
N10 C51 C52 C53 2.5(8) . . . . ?
C49 C51 C52 C53 -176.0(5) . . . . ?
C51 C52 C53 C54 -2.1(9) . . . . ?
C52 C53 C54 C55 1.0(9) . . . . ?
C52 C53 C54 C56 179.8(6) . . . . ?
C53 C54 C55 N10 -0.1(7) . . . . ?
C56 C54 C55 N10 -178.9(4) . . . . ?
C62 C58 C59 C60 1.3(9) . . . . ?
C57 C58 C59 C60 176.9(6) . . . . ?
C58 C59 C60 C61 -2.9(9) . . . . ?
C59 C60 C61 N11 3.6(8) . . . . ?
C59 C60 C61 C63 -175.1(5) . . . . ?
C59 C58 C62 N11 -0.3(8) . . . . ?
C57 C58 C62 N11 -175.9(5) . . . . ?
N11 C61 C63 N12 1.3(5) . . . . ?
C60 C61 C63 N12 -180.0(4) . . . . ?
N11 C61 C63 C64 -175.4(3) . . . . ?
C60 C61 C63 C64 3.4(7) . . . . ?
N12 C63 C64 C65 -0.9(6) . . . . ?
C61 C63 C64 C65 175.5(4) . . . . ?
C63 C64 C65 C66 -3.5(6) . . . . ?
C64 C65 C66 C67 5.4(5) . . . . ?
C64 C65 C66 C66 -174.2(3) . . . 2 ?
C65 C66 C67 N12 -3.1(5) . . . . ?
C66 C66 C67 N12 176.5(2) 2 . . . ?
C2 C6 N1 C5 -1.0(6) . . . . ?
C2 C6 N1 Fe1 -177.2(4) . . . . ?
C4 C5 N1 C6 -1.6(6) . . . . ?
C7 C5 N1 C6 176.7(3) . . . . ?
C4 C5 N1 Fe1 175.1(3) . . . . ?
C7 C5 N1 Fe1 -6.6(4) . . . . ?
C10 C11 N2 C7 -2.3(5) . . . . ?
C10 C11 N2 Fe1 175.5(2) . . . . ?
C8 C7 N2 C11 5.5(5) . . . . ?
C5 C7 N2 C11 -173.8(3) . . . . ?
C8 C7 N2 Fe1 -172.6(3) . . . . ?
C5 C7 N2 Fe1 8.1(3) . . . . ?
C13 C17 N3 C16 -1.2(4) . . . . ?
C13 C17 N3 Fe2 -175.9(2) . . . . ?
C15 C16 N3 C17 3.8(5) . . . . ?
C18 C16 N3 C17 -175.9(3) . . . . ?
C15 C16 N3 Fe2 179.1(3) . . . . ?
C18 C16 N3 Fe2 -0.6(4) . . . . ?
C19 C18 N4 C22 0.4(6) . . . . ?
C16 C18 N4 C22 178.9(3) . . . . ?
C19 C18 N4 Fe2 177.9(4) . . . . ?
C16 C18 N4 Fe2 -3.6(4) . . . . ?
C21 C22 N4 C18 -0.6(6) . . . . ?
C21 C22 N4 Fe2 -177.8(4) . . . . ?
C27 C28 N5 C29 -3.7(6) . . . . ?
C30 C28 N5 C29 178.5(4) . . . . ?
C27 C28 N5 Fe1 171.1(3) . . . . ?
C30 C28 N5 Fe1 -6.6(5) . . . . ?
C25 C29 N5 C28 2.9(7) . . . . ?
C25 C29 N5 Fe1 -171.2(4) . . . . ?
C33 C34 N6 C30 0.2(5) . . . . ?
C33 C34 N6 Fe1 179.5(3) . . . . ?
C31 C30 N6 C34 2.2(5) . . . . ?
C28 C30 N6 C34 -176.0(3) . . . . ?
C31 C30 N6 Fe1 -177.3(3) . . . . ?
C28 C30 N6 Fe1 4.5(4) . . . . ?
C38 C39 N7 C40 -2.3(9) . . . . ?
C41 C39 N7 C40 177.3(5) . . . . ?
C38 C39 N7 Fe1 173.9(6) . . . . ?
C41 C39 N7 Fe1 -6.6(6) . . . . ?
C36 C40 N7 C39 0.4(7) . . . . ?
C36 C40 N7 Fe1 -175.2(4) . . . . ?
C42 C41 N8 C45 6.6(8) . . . . ?
C39 C41 N8 C45 -174.7(4) . . . . ?
C42 C41 N8 Fe1 -174.7(6) . . . . ?
C39 C41 N8 Fe1 4.0(6) . . . . ?
C44 C45 N8 C41 1.0(6) . . . . ?
C44 C45 N8 Fe1 -177.6(3) . . . . ?
C46 C50 N9 C49 -1.6(5) . . . . ?
C46 C50 N9 Fe2 178.4(3) . . . 2 ?
C48 C49 N9 C50 2.6(6) . . . . ?
C51 C49 N9 C50 -174.5(3) . . . . ?
C48 C49 N9 Fe2 -177.3(4) . . . 2 ?
C51 C49 N9 Fe2 5.6(4) . . . 2 ?
C52 C51 N10 C55 -1.7(6) . . . . ?
C49 C51 N10 C55 176.9(4) . . . . ?
C52 C51 N10 Fe2 172.6(4) . . . 2 ?
C49 C51 N10 Fe2 -8.7(5) . . . 2 ?
C54 C55 N10 C51 0.5(6) . . . . ?
C54 C55 N10 Fe2 -173.2(3) . . . 2 ?
C58 C62 N11 C61 1.0(6) . . . . ?
C58 C62 N11 Fe2 -177.0(4) . . . . ?
C60 C61 N11 C62 -2.7(6) . . . . ?
C63 C61 N11 C62 176.1(3) . . . . ?
C60 C61 N11 Fe2 175.6(4) . . . . ?
C63 C61 N11 Fe2 -5.6(4) . . . . ?
C64 C63 N12 C67 3.3(5) . . . . ?
C61 C63 N12 C67 -173.5(3) . . . . ?
C64 C63 N12 Fe2 -179.5(3) . . . . ?
C61 C63 N12 Fe2 3.7(4) . . . . ?
C66 C67 N12 C63 -1.2(5) . . . . ?
C66 C67 N12 Fe2 -178.1(2) . . . . ?
C39 N7 Fe1 N1 93.0(4) . . . . ?
C40 N7 Fe1 N1 -91.2(4) . . . . ?
C39 N7 Fe1 N8 6.8(4) . . . . ?
C40 N7 Fe1 N8 -177.4(4) . . . . ?
C39 N7 Fe1 N5 -170.2(4) . . . . ?
C40 N7 Fe1 N5 5.6(4) . . . . ?
C39 N7 Fe1 N6 -88.5(4) . . . . ?
C40 N7 Fe1 N6 87.2(4) . . . . ?
C11 N2 Fe1 N1 172.9(3) . . . . ?
C7 N2 Fe1 N1 -9.3(2) . . . . ?
C11 N2 Fe1 N8 -100.5(3) . . . . ?
C7 N2 Fe1 N8 77.3(2) . . . . ?
C11 N2 Fe1 N5 76.5(3) . . . . ?
C7 N2 Fe1 N5 -105.7(2) . . . . ?
C11 N2 Fe1 N6 -5.3(3) . . . . ?
C7 N2 Fe1 N6 172.5(2) . . . . ?
C6 N1 Fe1 N7 9.6(4) . . . . ?
C5 N1 Fe1 N7 -166.8(3) . . . . ?
C6 N1 Fe1 N2 -175.0(4) . . . . ?
C5 N1 Fe1 N2 8.7(3) . . . . ?
C6 N1 Fe1 N8 90.4(3) . . . . ?
C5 N1 Fe1 N8 -85.9(3) . . . . ?
C6 N1 Fe1 N5 -88.5(4) . . . . ?
C5 N1 Fe1 N5 95.2(3) . . . . ?
C41 N8 Fe1 N7 -5.9(3) . . . . ?
C45 N8 Fe1 N7 172.7(3) . . . . ?
C41 N8 Fe1 N2 175.8(3) . . . . ?
C45 N8 Fe1 N2 -5.7(3) . . . . ?
C41 N8 Fe1 N1 -102.1(3) . . . . ?
C45 N8 Fe1 N1 76.5(3) . . . . ?
C41 N8 Fe1 N6 80.9(3) . . . . ?
C45 N8 Fe1 N6 -100.5(3) . . . . ?
C28 N5 Fe1 N7 93.6(3) . . . . ?
C29 N5 Fe1 N7 -92.1(4) . . . . ?
C28 N5 Fe1 N2 -87.8(3) . . . . ?
C29 N5 Fe1 N2 86.6(4) . . . . ?
C28 N5 Fe1 N1 -169.9(3) . . . . ?
C29 N5 Fe1 N1 4.5(4) . . . . ?
C28 N5 Fe1 N6 7.1(3) . . . . ?
C29 N5 Fe1 N6 -178.6(4) . . . . ?
C34 N6 Fe1 N7 76.5(3) . . . . ?
C30 N6 Fe1 N7 -104.1(3) . . . . ?
C34 N6 Fe1 N2 -99.0(3) . . . . ?
C30 N6 Fe1 N2 80.4(3) . . . . ?
C34 N6 Fe1 N8 -4.4(3) . . . . ?
C30 N6 Fe1 N8 174.9(2) . . . . ?
C34 N6 Fe1 N5 174.3(3) . . . . ?
C30 N6 Fe1 N5 -6.3(3) . . . . ?
C18 N4 Fe2 N11 -174.5(3) . . . . ?
C22 N4 Fe2 N11 2.8(3) . . . . ?
C18 N4 Fe2 N10 88.8(3) . . . 2 ?
C22 N4 Fe2 N10 -94.0(3) . . . 2 ?
C18 N4 Fe2 N12 -92.7(3) . . . . ?
C22 N4 Fe2 N12 84.5(3) . . . . ?
C18 N4 Fe2 N3 2.6(3) . . . . ?
C22 N4 Fe2 N3 179.8(3) . . . . ?
C62 N11 Fe2 N4 -88.9(3) . . . . ?
C61 N11 Fe2 N4 93.1(3) . . . . ?
C62 N11 Fe2 N10 6.6(3) . . . 2 ?
C61 N11 Fe2 N10 -171.4(3) . . . 2 ?
C62 N11 Fe2 N9 87.9(3) . . . 2 ?
C61 N11 Fe2 N9 -90.1(3) . . . 2 ?
C62 N11 Fe2 N12 -176.0(3) . . . . ?
C61 N11 Fe2 N12 6.0(3) . . . . ?
C63 N12 Fe2 N4 -101.8(2) . . . . ?
C67 N12 Fe2 N4 75.2(3) . . . . ?
C63 N12 Fe2 N11 -5.3(2) . . . . ?
C67 N12 Fe2 N11 171.7(3) . . . . ?
C63 N12 Fe2 N9 81.9(2) . . . 2 ?
C67 N12 Fe2 N9 -101.0(3) . . . 2 ?
C63 N12 Fe2 N3 176.7(2) . . . . ?
C67 N12 Fe2 N3 -6.3(3) . . . . ?
C17 N3 Fe2 N4 173.9(3) . . . . ?
C16 N3 Fe2 N4 -1.0(2) . . . . ?
C17 N3 Fe2 N10 78.6(3) . . . 2 ?
C16 N3 Fe2 N10 -96.3(2) . . . 2 ?
C17 N3 Fe2 N9 -2.7(3) . . . 2 ?
C16 N3 Fe2 N9 -177.6(2) . . . 2 ?
C17 N3 Fe2 N12 -98.9(3) . . . . ?
C16 N3 Fe2 N12 86.2(2) . . . . ?
Zn4 Zn2 Cl5 Cl15 167(4) 1_455 . . 1_455 ?
Cl18 Zn2 Cl5 Cl15 116(4) 1_455 . . 1_455 ?
Cl8 Zn2 Cl5 Cl15 98(4) . . . 1_455 ?
Cl6 Zn2 Cl5 Cl15 -36(4) . . . 1_455 ?
Cl7 Zn2 Cl5 Cl15 -156(4) . . . 1_455 ?
Cl18 Zn2 Cl5 Zn4 -50.6(3) 1_455 . . 1_455 ?
Cl8 Zn2 Cl5 Zn4 -68.2(3) . . . 1_455 ?
Cl6 Zn2 Cl5 Zn4 156.93(15) . . . 1_455 ?
Cl15 Zn2 Cl5 Zn4 -167(4) 1_455 . . 1_455 ?
Cl7 Zn2 Cl5 Zn4 37.2(2) . . . 1_455 ?
Zn4 Zn2 Cl7 Cl17 50.5(9) 1_455 . . 1_455 ?
Cl18 Zn2 Cl7 Cl17 111.7(10) 1_455 . . 1_455 ?
Cl8 Zn2 Cl7 Cl17 121.3(10) . . . 1_455 ?
Cl6 Zn2 Cl7 Cl17 -112.4(9) . . . 1_455 ?
Cl15 Zn2 Cl7 Cl17 7.6(10) 1_455 . . 1_455 ?
Cl5 Zn2 Cl7 Cl17 11.0(10) . . . 1_455 ?
Cl18 Zn2 Cl7 Zn4 61.2(3) 1_455 . . 1_455 ?
Cl8 Zn2 Cl7 Zn4 70.8(2) . . . 1_455 ?
Cl6 Zn2 Cl7 Zn4 -162.93(16) . . . 1_455 ?
Cl15 Zn2 Cl7 Zn4 -42.9(3) 1_455 . . 1_455 ?
Cl5 Zn2 Cl7 Zn4 -39.5(2) . . . 1_455 ?
Zn4 Zn2 Cl8 Cl18 17.7(10) 1_455 . . 1_455 ?
Cl6 Zn2 Cl8 Cl18 -155.4(10) . . . 1_455 ?
Cl15 Zn2 Cl8 Cl18 77.9(11) 1_455 . . 1_455 ?
Cl7 Zn2 Cl8 Cl18 -31.5(11) . . . 1_455 ?
Cl5 Zn2 Cl8 Cl18 69.2(11) . . . 1_455 ?
Cl18 Zn2 Cl8 Zn4 -17.7(10) 1_455 . . 1_455 ?
Cl6 Zn2 Cl8 Zn4 -173.01(14) . . . 1_455 ?
Cl15 Zn2 Cl8 Zn4 60.2(3) 1_455 . . 1_455 ?
Cl7 Zn2 Cl8 Zn4 -49.17(14) . . . 1_455 ?
Cl5 Zn2 Cl8 Zn4 51.5(2) . . . 1_455 ?
Cl8 Cl18 Zn4 Cl7 101.8(19) 1_655 . . 1_655 ?
Zn2 Cl18 Zn4 Cl7 68.44(19) 1_655 . . 1_655 ?
Cl8 Cl18 Zn4 Zn2 33.4(18) 1_655 . . 1_655 ?
Cl8 Cl18 Zn4 Cl19 -127(2) 1_655 . . . ?
Zn2 Cl18 Zn4 Cl19 -159.9(8) 1_655 . . . ?
Cl8 Cl18 Zn4 Cl16 -131(2) 1_655 . . . ?
Zn2 Cl18 Zn4 Cl16 -164.7(7) 1_655 . . . ?
Cl8 Cl18 Zn4 Cl5 -24.0(19) 1_655 . . 1_655 ?
Zn2 Cl18 Zn4 Cl5 -57.3(3) 1_655 . . 1_655 ?
Cl8 Cl18 Zn4 Cl15 -17.8(19) 1_655 . . . ?
Zn2 Cl18 Zn4 Cl15 -51.1(3) 1_655 . . . ?
Cl8 Cl18 Zn4 Cl17 113.5(19) 1_655 . . . ?
Zn2 Cl18 Zn4 Cl17 80.1(3) 1_655 . . . ?
Zn2 Cl18 Zn4 Cl8 -33.4(18) 1_655 . . 1_655 ?
Cl5 Cl15 Zn4 Cl7 115(3) 1_655 . . 1_655 ?
Zn2 Cl15 Zn4 Cl7 -52.8(4) 1_655 . . 1_655 ?
Cl5 Cl15 Zn4 Zn2 168(3) 1_655 . . 1_655 ?
Cl5 Cl15 Zn4 Cl19 -27(3) 1_655 . . . ?
Zn2 Cl15 Zn4 Cl19 164.5(7) 1_655 . . . ?
Cl5 Cl15 Zn4 Cl16 -42(3) 1_655 . . . ?
Zn2 Cl15 Zn4 Cl16 149.7(7) 1_655 . . . ?
Zn2 Cl15 Zn4 Cl5 -168(3) 1_655 . . 1_655 ?
Cl5 Cl15 Zn4 Cl18 -144(3) 1_655 . . . ?
Zn2 Cl15 Zn4 Cl18 48.2(3) 1_655 . . . ?
Cl5 Cl15 Zn4 Cl17 90(3) 1_655 . . . ?
Zn2 Cl15 Zn4 Cl17 -78.1(4) 1_655 . . . ?
Cl5 Cl15 Zn4 Cl8 -146(3) 1_655 . . 1_655 ?
Zn2 Cl15 Zn4 Cl8 45.6(2) 1_655 . . 1_655 ?
Cl7 Cl17 Zn4 Zn2 25.9(6) 1_655 . . 1_655 ?
Cl7 Cl17 Zn4 Cl19 -156.3(8) 1_655 . . . ?
Cl7 Cl17 Zn4 Cl16 -139.5(8) 1_655 . . . ?
Cl7 Cl17 Zn4 Cl5 99.2(7) 1_655 . . 1_655 ?
Cl7 Cl17 Zn4 Cl18 -32.3(7) 1_655 . . . ?
Cl7 Cl17 Zn4 Cl15 87.5(7) 1_655 . . . ?
Cl7 Cl17 Zn4 Cl8 -23.2(7) 1_655 . . 1_655 ?
Cl7 Zn4 Cl16 Cl19 -95(5) 1_655 . . . ?
Zn2 Zn4 Cl16 Cl19 135(4) 1_655 . . . ?
Cl5 Zn4 Cl16 Cl19 54(5) 1_655 . . . ?
Cl18 Zn4 Cl16 Cl19 164(4) . . . . ?
Cl15 Zn4 Cl16 Cl19 61(5) . . . . ?
Cl17 Zn4 Cl16 Cl19 -77(5) . . . . ?
Cl8 Zn4 Cl16 Cl19 158(4) 1_655 . . . ?
Cl7 Zn4 Cl19 Cl16 97(5) 1_655 . . . ?
Zn2 Zn4 Cl19 Cl16 -78(5) 1_655 . . . ?
Cl5 Zn4 Cl19 Cl16 -128(5) 1_655 . . . ?
Cl18 Zn4 Cl19 Cl16 -17(5) . . . . ?
Cl15 Zn4 Cl19 Cl16 -124(4) . . . . ?
Cl17 Zn4 Cl19 Cl16 108(4) . . . . ?
Cl8 Zn4 Cl19 Cl16 -25(5) 1_655 . . . ?
Cl12 Zn3 Cl10 Cl10 3.5(9) . . . 2_655 ?
Cl9 Zn3 Cl10 Cl10 -106.7(7) . . . 2_655 ?
Cl14 Zn3 Cl10 Cl10 -124.4(8) . . . 2_655 ?
Cl11 Zn3 Cl10 Cl10 144.4(7) . . . 2_655 ?
C3T O1T C2T C1T 36.6(12) . . . . ?
C4T C1T C2T O1T -35.2(13) . . . . ?
C2T O1T C3T C4T -28.7(15) . . . . ?
O1T C3T C4T C1T 5.2(16) . . . . ?
C2T C1T C4T C3T 17.8(14) . . . . ?
